data_7025280
loop_
_publ_author_name
'Fenton, Hazel'
'Tidmarsh, Ian S.'
'Ward, Michael D.'

_publ_section_title
;
 Hierarchical self-assembly of heteronuclear co-ordination networks.
;
_journal_issue 16
_journal_name_full 'Dalton transactions (Cambridge, England : 2003)'
_journal_page_first 3805
_journal_page_last 3815
_journal_paper_doi 10.1039/b926264d
_journal_volume 39
_journal_year 2010
_chemical_formula_sum 'C60 H42 B2 F8 N12 Ni'
_chemical_formula_weight 1163.39
_chemical_name_systematic
;
?
;
_space_group_IT_number 2
_symmetry_cell_setting triclinic
_symmetry_space_group_name_Hall '-P 1'
_symmetry_space_group_name_H-M 'P -1'
_atom_sites_solution_hydrogens geom
_atom_sites_solution_primary direct
_atom_sites_solution_secondary difmap
_audit_creation_method SHELXL-97
_cell_angle_alpha 87.1780(10)
_cell_angle_beta 87.2000(10)
_cell_angle_gamma 64.8680(10)
_cell_formula_units_Z 2
_cell_length_a 12.0001(3)
_cell_length_b 13.0392(3)
_cell_length_c 19.2770(5)
_cell_measurement_reflns_used 9765
_cell_measurement_temperature 135(2)
_cell_measurement_theta_max 27.40
_cell_measurement_theta_min 2.26
_cell_volume 2726.14(12)
_computing_cell_refinement 'Bruker SMART'
_computing_data_collection 'Bruker SMART'
_computing_data_reduction 'Bruker SAINT'
_computing_molecular_graphics 'Bruker SHELXTL'
_computing_publication_material 'Bruker SHELXTL'
_computing_structure_refinement 'Bruker SHELXTL'
_computing_structure_solution 'Bruker SHELXTL'
_diffrn_ambient_temperature 135(2)
_diffrn_measured_fraction_theta_full 0.994
_diffrn_measured_fraction_theta_max 0.994
_diffrn_measurement_device_type 'CCD area detector'
_diffrn_measurement_method 'phi and omega scans'
_diffrn_radiation_monochromator graphite
_diffrn_radiation_source 'sealed tube'
_diffrn_radiation_type MoK\a
_diffrn_radiation_wavelength 0.71073
_diffrn_reflns_av_R_equivalents 0.0310
_diffrn_reflns_av_sigmaI/netI 0.0278
_diffrn_reflns_limit_h_max 15
_diffrn_reflns_limit_h_min -15
_diffrn_reflns_limit_k_max 16
_diffrn_reflns_limit_k_min -16
_diffrn_reflns_limit_l_max 25
_diffrn_reflns_limit_l_min -25
_diffrn_reflns_number 50263
_diffrn_reflns_theta_full 27.48
_diffrn_reflns_theta_max 27.48
_diffrn_reflns_theta_min 1.88
_exptl_absorpt_coefficient_mu 0.436
_exptl_absorpt_correction_T_max 0.8803
_exptl_absorpt_correction_T_min 0.8803
_exptl_absorpt_correction_type multi-scan
_exptl_absorpt_process_details SADABS
_exptl_crystal_colour Blue
_exptl_crystal_density_diffrn 1.417
_exptl_crystal_density_method 'not measured'
_exptl_crystal_description Block
_exptl_crystal_F_000 1192
_exptl_crystal_size_max 0.30
_exptl_crystal_size_mid 0.30
_exptl_crystal_size_min 0.30
_refine_diff_density_max 2.345
_refine_diff_density_min -1.158
_refine_diff_density_rms 0.117
_refine_ls_extinction_method none
_refine_ls_goodness_of_fit_ref 1.042
_refine_ls_hydrogen_treatment constr
_refine_ls_matrix_type full
_refine_ls_number_parameters 775
_refine_ls_number_reflns 12433
_refine_ls_number_restraints 192
_refine_ls_restrained_S_all 1.065
_refine_ls_R_factor_all 0.0820
_refine_ls_R_factor_gt 0.0693
_refine_ls_shift/su_max 0.001
_refine_ls_shift/su_mean 0.000
_refine_ls_structure_factor_coef Fsqd
_refine_ls_weighting_details 'calc w=1/[\s^2^(Fo^2^)+(0.1392P)^2^+4.2310P] where P=(Fo^2^+2Fc^2^)/3'
_refine_ls_weighting_scheme calc
_refine_ls_wR_factor_gt 0.2056
_refine_ls_wR_factor_ref 0.2208
_reflns_number_gt 10298
_reflns_number_total 12433
_reflns_threshold_expression >2sigma(I)
_cod_data_source_file b926264d.txt
_cod_data_source_block imw1294p-1
_cod_depositor_comments
;
The following automatic conversions were performed:

'_symmetry_cell_setting' value 'Triclinic' changed to 'triclinic'
according to /home/saulius/struct/CIF-dictionaries/cif_core.dic
dictionary named 'cif_core.dic' version 2.4.2 from
2011-04-26.

'_exptl_absorpt_correction_type' value 'Multi-scan'
changed to 'multi-scan' according to
/home/saulius/struct/CIF-dictionaries/cif_core.dic dictionary named
'cif_core.dic' version 2.4.2 from 2011-04-26.

Automatic conversion script
Id: cif_fix_values 1891 2012-01-12 08:04:46Z andrius 
;
_cod_original_sg_symbol_H-M P-1
_cod_database_code 7025280

loop_
_symmetry_equiv_pos_as_xyz
'x, y, z'
'-x, -y, -z'

loop_
_atom_site_label
_atom_site_type_symbol
_atom_site_fract_x
_atom_site_fract_y
_atom_site_fract_z
_atom_site_U_iso_or_equiv
_atom_site_adp_type
_atom_site_occupancy
_atom_site_symmetry_multiplicity
_atom_site_calc_flag
_atom_site_refinement_flags
_atom_site_disorder_assembly
_atom_site_disorder_group
Ni1 Ni 0.78518(3) 0.80028(3) 0.684832(19) 0.02059(13) Uani 1 1 d . . .
N111 N 0.9050(2) 0.6515(2) 0.73655(14) 0.0240(5) Uani 1 1 d . . .
C112 C 0.9207(3) 0.6616(3) 0.80436(16) 0.0252(6) Uani 1 1 d . . .
C113 C 1.0029(3) 0.5728(3) 0.84445(18) 0.0324(7) Uani 1 1 d . . .
H113 H 1.0144 0.5829 0.8916 0.039 Uiso 1 1 calc R . .
C114 C 1.0677(3) 0.4690(3) 0.8140(2) 0.0372(8) Uani 1 1 d . . .
H114 H 1.1250 0.4068 0.8401 0.045 Uiso 1 1 calc R . .
C115 C 1.0485(3) 0.4568(3) 0.7458(2) 0.0338(7) Uani 1 1 d . . .
H115 H 1.0901 0.3855 0.7246 0.041 Uiso 1 1 calc R . .
C116 C 0.9675(3) 0.5501(3) 0.70838(18) 0.0284(6) Uani 1 1 d . . .
H116 H 0.9558 0.5418 0.6609 0.034 Uiso 1 1 calc R . .
N121 N 0.6988(3) 0.9405(2) 0.83000(14) 0.0272(5) Uani 1 1 d . . .
N122 N 0.7603(2) 0.8496(2) 0.79021(13) 0.0238(5) Uani 1 1 d . . .
C123 C 0.8424(3) 0.7724(3) 0.83238(16) 0.0255(6) Uani 1 1 d . . .
C124 C 0.8351(3) 0.8139(3) 0.89868(17) 0.0321(7) Uani 1 1 d . . .
H124 H 0.8833 0.7758 0.9375 0.039 Uiso 1 1 calc R . .
C125 C 0.7430(3) 0.9215(3) 0.89538(17) 0.0328(7) Uani 1 1 d . . .
H125 H 0.7150 0.9735 0.9320 0.039 Uiso 1 1 calc R . .
C126 C 0.6059(3) 1.0451(3) 0.80147(17) 0.0279(6) Uani 1 1 d . . .
H12A H 0.5439 1.0834 0.8385 0.033 Uiso 1 1 calc R . .
H12B H 0.5634 1.0270 0.7644 0.033 Uiso 1 1 calc R . .
C131 C 0.6587(3) 1.1254(3) 0.77168(16) 0.0259(6) Uani 1 1 d . . .
C132 C 0.7761(3) 1.1088(3) 0.78496(19) 0.0326(7) Uani 1 1 d . . .
H132 H 0.8243 1.0476 0.8150 0.039 Uiso 1 1 calc R . .
C133 C 0.8269(3) 1.1805(3) 0.7551(2) 0.0360(8) Uani 1 1 d . . .
H133 H 0.9085 1.1677 0.7651 0.043 Uiso 1 1 calc R . .
C134 C 0.7586(3) 1.2682(3) 0.71175(18) 0.0313(7) Uani 1 1 d . . .
C135 C 0.6342(3) 1.2913(3) 0.69709(17) 0.0292(7) Uani 1 1 d . . .
C136 C 0.5829(3) 1.2193(3) 0.72881(16) 0.0271(6) Uani 1 1 d . . .
C141 C 0.5620(4) 1.3822(3) 0.65276(19) 0.0377(8) Uani 1 1 d . . .
H141 H 0.5965 1.4293 0.6308 0.045 Uiso 1 1 calc R . .
C142 C 0.4431(4) 1.4029(3) 0.6412(2) 0.0436(9) Uani 1 1 d . . .
H142 H 0.3954 1.4640 0.6109 0.052 Uiso 1 1 calc R . .
C143 C 0.3903(4) 1.3342(3) 0.6739(2) 0.0421(9) Uani 1 1 d . . .
H143 H 0.3067 1.3505 0.6665 0.051 Uiso 1 1 calc R . .
C144 C 0.4587(3) 1.2444(3) 0.71626(19) 0.0331(7) Uani 1 1 d . . .
H144 H 0.4224 1.1982 0.7376 0.040 Uiso 1 1 calc R . .
C151 C 0.8115(4) 1.3411(3) 0.6802(2) 0.0379(8) Uani 1 1 d . . .
N152 N 0.8511(4) 1.4006(3) 0.65669(19) 0.0515(9) Uani 1 1 d . . .
N211 N 0.6733(2) 0.9534(2) 0.63412(13) 0.0246(5) Uani 1 1 d . . .
C212 C 0.7353(3) 1.0115(3) 0.60571(16) 0.0263(6) Uani 1 1 d . . .
C213 C 0.6809(4) 1.1040(3) 0.56024(18) 0.0342(7) Uani 1 1 d . . .
H213 H 0.7263 1.1433 0.5406 0.041 Uiso 1 1 calc R . .
C214 C 0.5590(4) 1.1374(3) 0.5442(2) 0.0411(9) Uani 1 1 d . . .
H214 H 0.5199 1.2000 0.5130 0.049 Uiso 1 1 calc R . .
C215 C 0.4946(4) 1.0798(3) 0.5735(2) 0.0390(8) Uani 1 1 d . . .
H215 H 0.4106 1.1023 0.5634 0.047 Uiso 1 1 calc R . .
C216 C 0.5551(3) 0.9879(3) 0.61807(18) 0.0305(7) Uani 1 1 d . . .
H216 H 0.5109 0.9477 0.6381 0.037 Uiso 1 1 calc R . .
N221 N 1.0337(3) 0.8487(2) 0.66742(14) 0.0284(6) Uani 1 1 d . . .
N222 N 0.9124(2) 0.8726(2) 0.66379(13) 0.0239(5) Uani 1 1 d . . .
C223 C 0.8644(3) 0.9675(3) 0.62374(16) 0.0259(6) Uani 1 1 d . . .
C224 C 0.9547(4) 1.0053(3) 0.60236(19) 0.0347(7) Uani 1 1 d . . .
H224 H 0.9446 1.0701 0.5740 0.042 Uiso 1 1 calc R . .
C225 C 1.0599(4) 0.9282(3) 0.63139(19) 0.0369(8) Uani 1 1 d . . .
H225 H 1.1384 0.9298 0.6271 0.044 Uiso 1 1 calc R . .
C226 C 1.1199(3) 0.7515(3) 0.70571(17) 0.0280(6) Uani 1 1 d . . .
H22A H 1.1997 0.7209 0.6794 0.034 Uiso 1 1 calc R . .
H22B H 1.0890 0.6921 0.7087 0.034 Uiso 1 1 calc R . .
C231 C 1.1416(3) 0.7762(3) 0.77855(17) 0.0278(6) Uani 1 1 d . . .
C232 C 1.0751(4) 0.8803(3) 0.8058(2) 0.0395(8) Uani 1 1 d . . .
H232 H 1.0153 0.9383 0.7784 0.047 Uiso 1 1 calc R . .
C233 C 1.0936(5) 0.9030(4) 0.8736(2) 0.0480(10) Uani 1 1 d . . .
H233 H 1.0449 0.9754 0.8920 0.058 Uiso 1 1 calc R . .
C234 C 1.1812(4) 0.8216(4) 0.9134(2) 0.0427(9) Uani 1 1 d . . .
C235 C 1.2570(4) 0.7128(3) 0.88622(18) 0.0340(7) Uani 1 1 d . . .
C236 C 1.2348(3) 0.6891(3) 0.81813(16) 0.0280(6) Uani 1 1 d . . .
C241 C 1.3531(4) 0.6291(4) 0.92450(19) 0.0432(9) Uani 1 1 d . . .
H241 H 1.3689 0.6447 0.9697 0.052 Uiso 1 1 calc R . .
C242 C 1.4232(4) 0.5260(4) 0.8969(2) 0.0462(9) Uani 1 1 d . . .
H242 H 1.4883 0.4709 0.9229 0.055 Uiso 1 1 calc R . .
C243 C 1.4002(4) 0.5006(3) 0.8305(2) 0.0424(9) Uani 1 1 d . . .
H243 H 1.4485 0.4280 0.8123 0.051 Uiso 1 1 calc R . .
C244 C 1.3079(3) 0.5807(3) 0.79209(18) 0.0323(7) Uani 1 1 d . . .
H244 H 1.2930 0.5628 0.7473 0.039 Uiso 1 1 calc R . .
C251 C 1.1979(5) 0.8463(4) 0.9825(2) 0.0578(12) Uani 1 1 d . . .
N252 N 1.2108(6) 0.8660(5) 1.0385(2) 0.0846(17) Uani 1 1 d . . .
N311 N 0.8248(2) 0.7269(2) 0.58654(13) 0.0233(5) Uani 1 1 d . . .
C312 C 0.7494(3) 0.6800(3) 0.56848(17) 0.0259(6) Uani 1 1 d . . .
C313 C 0.7653(3) 0.6246(3) 0.50692(19) 0.0360(8) Uani 1 1 d . . .
H313 H 0.7111 0.5923 0.4957 0.043 Uiso 1 1 calc R . .
C314 C 0.8606(4) 0.6173(4) 0.4625(2) 0.0463(10) Uani 1 1 d . . .
H314 H 0.8740 0.5789 0.4202 0.056 Uiso 1 1 calc R . .
C315 C 0.9376(4) 0.6663(4) 0.4796(2) 0.0448(10) Uani 1 1 d . . .
H315 H 1.0035 0.6629 0.4490 0.054 Uiso 1 1 calc R . .
C316 C 0.9166(3) 0.7199(3) 0.54201(18) 0.0315(7) Uani 1 1 d . . .
H316 H 0.9695 0.7533 0.5538 0.038 Uiso 1 1 calc R . .
N321 N 0.5455(2) 0.7442(2) 0.71421(15) 0.0286(6) Uani 1 1 d . . .
N322 N 0.6485(2) 0.7393(2) 0.67980(14) 0.0248(5) Uani 1 1 d . . .
C323 C 0.6506(3) 0.6919(3) 0.61915(17) 0.0255(6) Uani 1 1 d . . .
C324 C 0.5498(3) 0.6657(3) 0.61513(19) 0.0323(7) Uani 1 1 d . . .
H324 H 0.5303 0.6317 0.5779 0.039 Uiso 1 1 calc R . .
C325 C 0.4854(3) 0.6997(3) 0.6765(2) 0.0356(8) Uani 1 1 d . . .
H325 H 0.4114 0.6933 0.6903 0.043 Uiso 1 1 calc R . .
C326 C 0.5243(3) 0.7725(3) 0.78720(18) 0.0326(7) Uani 1 1 d . . .
H32A H 0.4373 0.7911 0.8006 0.039 Uiso 1 1 calc R . .
H32B H 0.5389 0.8406 0.7939 0.039 Uiso 1 1 calc R . .
C331 C 0.6069(3) 0.6771(3) 0.83375(17) 0.0291(7) Uani 1 1 d . . .
C332 C 0.6784(3) 0.5716(3) 0.80816(18) 0.0304(7) Uani 1 1 d . . .
H332 H 0.6724 0.5574 0.7609 0.036 Uiso 1 1 calc R . .
C333 C 0.7600(3) 0.4849(3) 0.85100(18) 0.0328(7) Uani 1 1 d . . .
H333 H 0.8078 0.4121 0.8329 0.039 Uiso 1 1 calc R . .
C334 C 0.7710(3) 0.5046(3) 0.91885(18) 0.0341(7) Uani 1 1 d . . .
C335 C 0.6970(4) 0.6116(3) 0.94824(18) 0.0357(7) Uani 1 1 d . . .
C336 C 0.6125(3) 0.6984(3) 0.90518(18) 0.0324(7) Uani 1 1 d . . .
C341 C 0.7063(4) 0.6333(4) 1.0183(2) 0.0484(10) Uani 1 1 d . . .
H341 H 0.7635 0.5757 1.0471 0.058 Uiso 1 1 calc R . .
C342 C 0.6333(5) 0.7370(5) 1.0449(2) 0.0612(13) Uani 1 1 d . . .
H342 H 0.6399 0.7514 1.0920 0.073 Uiso 1 1 calc R . .
C343 C 0.5496(5) 0.8210(4) 1.0028(2) 0.0559(12) Uani 1 1 d . . .
H343 H 0.4993 0.8924 1.0220 0.067 Uiso 1 1 calc R . .
C344 C 0.5372(4) 0.8045(3) 0.9349(2) 0.0434(9) Uani 1 1 d . . .
H344 H 0.4786 0.8636 0.9075 0.052 Uiso 1 1 calc R . .
C351 C 0.8635(4) 0.4178(4) 0.9601(2) 0.0428(9) Uani 1 1 d . . .
N352 N 0.9393(4) 0.3506(4) 0.9923(2) 0.0607(11) Uani 1 1 d . . .
B11 B 0.24788(16) 0.65732(14) 0.53078(9) 0.0321(7) Uiso 1 1 d DU . .
F12 F 0.18779(15) 0.60879(14) 0.57500(8) 0.0329(4) Uiso 1 1 d DU A .
F13X F 0.3502(6) 0.5725(2) 0.4998(4) 0.0416(11) Uiso 0.55(3) 1 d PDU A 1
F14X F 0.1696(4) 0.7248(6) 0.4802(3) 0.0354(10) Uiso 0.55(3) 1 d PDU A 1
F15X F 0.2867(8) 0.7235(7) 0.56918(14) 0.0354(10) Uiso 0.55(3) 1 d PDU A 1
F13Y F 0.3291(8) 0.5757(3) 0.4875(4) 0.0426(12) Uiso 0.45(3) 1 d PDU A 2
F14Y F 0.1613(3) 0.7434(6) 0.4913(4) 0.0318(11) Uiso 0.45(3) 1 d PDU A 2
F15Y F 0.3105(8) 0.7008(9) 0.56913(16) 0.0376(12) Uiso 0.45(3) 1 d PDU A 2
B21 B 0.2442(6) 0.1020(5) 0.8297(3) 0.0575(12) Uiso 0.40 1 d PDU . .
F22X F 0.2466(14) 0.2066(7) 0.8198(8) 0.0562(19) Uiso 0.19 1 d PDU B 1
F23X F 0.1271(8) 0.1134(13) 0.8177(8) 0.0631(16) Uiso 0.19 1 d PDU B 1
F24X F 0.3312(10) 0.0334(10) 0.7825(6) 0.0573(16) Uiso 0.19 1 d PDU B 1
F25X F 0.2890(12) 0.0566(10) 0.8941(4) 0.0491(17) Uiso 0.19 1 d PDU B 1
F22Y F 0.2662(18) 0.1954(11) 0.8108(10) 0.056(2) Uiso 0.13 1 d PDU B 2
F23Y F 0.1484(12) 0.1051(16) 0.7914(9) 0.0608(17) Uiso 0.13 1 d PDU B 2
F24Y F 0.3481(11) 0.0050(9) 0.8147(9) 0.0571(15) Uiso 0.13 1 d PDU B 2
F25Y F 0.2174(16) 0.1059(15) 0.9004(4) 0.0500(18) Uiso 0.13 1 d PDU B 2
F22Z F 0.251(2) 0.1869(16) 0.7866(11) 0.0582(19) Uiso 0.08 1 d PDU B 3
F23Z F 0.256(2) 0.0104(14) 0.7920(12) 0.0608(14) Uiso 0.08 1 d PDU B 3
F24Z F 0.3357(17) 0.0638(19) 0.8778(10) 0.0461(19) Uiso 0.08 1 d PDU B 3
F25Z F 0.1308(12) 0.144(2) 0.8641(12) 0.0601(19) Uiso 0.08 1 d PDU B 3
B31 B 0.2440(3) 0.0799(3) 0.70792(16) 0.0584(12) Uiso 0.60 1 d PDU . .
F32 F 0.1429(3) 0.0787(4) 0.7448(2) 0.0696(11) Uiso 0.60 1 d PDU C .
F33X F 0.2209(4) 0.1897(3) 0.6870(2) 0.0674(14) Uiso 0.47 1 d PDU C 1
F34X F 0.2686(4) 0.0137(4) 0.65020(19) 0.0517(12) Uiso 0.47 1 d PDU C 1
F35X F 0.3456(3) 0.0364(4) 0.7499(2) 0.0547(11) Uiso 0.47 1 d PDU C 1
F33Y F 0.2427(9) 0.1861(5) 0.7113(6) 0.061(2) Uiso 0.13 1 d PDU C 2
F34Y F 0.2390(8) 0.0564(12) 0.6394(2) 0.050(2) Uiso 0.13 1 d PDU C 2
F35Y F 0.3503(3) -0.0001(9) 0.7363(5) 0.0573(16) Uiso 0.13 1 d PDU C 2

loop_
_atom_site_aniso_label
_atom_site_aniso_U_11
_atom_site_aniso_U_22
_atom_site_aniso_U_33
_atom_site_aniso_U_23
_atom_site_aniso_U_13
_atom_site_aniso_U_12
Ni1 0.0203(2) 0.0198(2) 0.0230(2) 0.00223(14) -0.00295(14) -0.00985(15)
N111 0.0217(12) 0.0219(12) 0.0295(13) 0.0013(10) -0.0025(10) -0.0104(10)
C112 0.0252(15) 0.0230(14) 0.0292(15) 0.0030(11) -0.0030(12) -0.0121(12)
C113 0.0360(18) 0.0287(16) 0.0325(17) 0.0057(13) -0.0094(14) -0.0135(14)
C114 0.0355(18) 0.0260(16) 0.045(2) 0.0075(14) -0.0130(15) -0.0082(14)
C115 0.0286(16) 0.0243(15) 0.0449(19) -0.0013(14) -0.0028(14) -0.0075(13)
C116 0.0279(16) 0.0259(15) 0.0329(16) -0.0013(12) -0.0020(13) -0.0128(13)
N121 0.0317(14) 0.0215(12) 0.0268(13) -0.0003(10) 0.0007(11) -0.0101(11)
N122 0.0265(13) 0.0200(12) 0.0247(12) 0.0010(9) -0.0018(10) -0.0096(10)
C123 0.0272(15) 0.0234(14) 0.0272(15) 0.0043(11) -0.0030(12) -0.0123(12)
C124 0.0403(19) 0.0318(17) 0.0245(15) 0.0035(12) -0.0053(13) -0.0156(15)
C125 0.0430(19) 0.0297(16) 0.0252(15) -0.0025(12) -0.0020(14) -0.0147(15)
C126 0.0268(15) 0.0231(14) 0.0309(16) -0.0002(12) 0.0017(12) -0.0083(12)
C131 0.0274(15) 0.0214(14) 0.0270(15) -0.0018(11) -0.0001(12) -0.0085(12)
C132 0.0292(16) 0.0268(16) 0.0404(18) 0.0017(13) -0.0054(14) -0.0105(13)
C133 0.0297(17) 0.0348(18) 0.045(2) -0.0043(15) -0.0002(15) -0.0149(15)
C134 0.0346(17) 0.0261(15) 0.0362(17) -0.0063(13) 0.0066(14) -0.0161(14)
C135 0.0360(17) 0.0236(15) 0.0281(15) -0.0052(12) 0.0028(13) -0.0125(13)
C136 0.0300(16) 0.0217(14) 0.0274(15) -0.0024(11) -0.0004(12) -0.0087(12)
C141 0.052(2) 0.0246(16) 0.0357(18) 0.0016(13) -0.0022(16) -0.0158(16)
C142 0.051(2) 0.0288(18) 0.044(2) 0.0064(15) -0.0138(18) -0.0102(16)
C143 0.0342(19) 0.0346(19) 0.051(2) 0.0011(16) -0.0124(16) -0.0077(15)
C144 0.0305(17) 0.0264(16) 0.0419(19) -0.0003(13) -0.0027(14) -0.0114(13)
C151 0.047(2) 0.0375(19) 0.0375(18) -0.0111(15) 0.0092(16) -0.0259(17)
N152 0.074(3) 0.056(2) 0.0443(19) -0.0090(16) 0.0104(18) -0.047(2)
N211 0.0267(13) 0.0229(12) 0.0251(12) 0.0001(10) -0.0030(10) -0.0113(10)
C212 0.0325(16) 0.0226(14) 0.0239(14) 0.0011(11) -0.0028(12) -0.0117(12)
C213 0.044(2) 0.0264(16) 0.0320(17) 0.0071(13) -0.0051(14) -0.0155(15)
C214 0.045(2) 0.0295(17) 0.040(2) 0.0116(15) -0.0127(16) -0.0071(16)
C215 0.0341(18) 0.0314(18) 0.044(2) 0.0062(15) -0.0131(15) -0.0058(15)
C216 0.0283(16) 0.0247(15) 0.0352(17) 0.0016(13) -0.0061(13) -0.0079(13)
N221 0.0283(14) 0.0351(14) 0.0286(13) 0.0011(11) -0.0034(11) -0.0198(12)
N222 0.0254(13) 0.0264(12) 0.0240(12) -0.0002(10) -0.0022(10) -0.0149(11)
C223 0.0331(16) 0.0244(14) 0.0246(14) 0.0012(11) -0.0029(12) -0.0163(13)
C224 0.043(2) 0.0351(18) 0.0353(18) 0.0044(14) -0.0006(15) -0.0260(16)
C225 0.0377(19) 0.044(2) 0.0401(19) 0.0046(15) -0.0022(15) -0.0284(17)
C226 0.0251(15) 0.0333(16) 0.0299(16) -0.0025(12) -0.0030(12) -0.0162(13)
C231 0.0283(16) 0.0325(16) 0.0288(15) -0.0021(12) 0.0000(12) -0.0190(13)
C232 0.045(2) 0.0332(18) 0.0378(19) -0.0034(14) -0.0038(16) -0.0131(16)
C233 0.067(3) 0.036(2) 0.041(2) -0.0114(16) 0.0001(19) -0.020(2)
C234 0.062(3) 0.046(2) 0.0308(18) -0.0083(15) -0.0001(17) -0.032(2)
C235 0.043(2) 0.0399(19) 0.0284(16) 0.0016(14) -0.0012(14) -0.0267(16)
C236 0.0298(16) 0.0331(16) 0.0281(15) 0.0008(12) -0.0007(12) -0.0203(14)
C241 0.055(2) 0.056(2) 0.0288(17) 0.0090(16) -0.0118(16) -0.033(2)
C242 0.042(2) 0.052(2) 0.041(2) 0.0142(18) -0.0110(17) -0.0177(19)
C243 0.038(2) 0.038(2) 0.044(2) 0.0025(16) 0.0011(16) -0.0106(16)
C244 0.0332(17) 0.0341(17) 0.0316(17) 0.0010(13) -0.0001(13) -0.0165(14)
C251 0.091(4) 0.055(3) 0.040(2) -0.0088(19) -0.004(2) -0.041(3)
N252 0.147(5) 0.084(3) 0.041(2) -0.013(2) -0.015(3) -0.063(4)
N311 0.0203(12) 0.0242(12) 0.0253(12) 0.0014(9) -0.0047(9) -0.0091(10)
C312 0.0229(14) 0.0211(14) 0.0322(16) 0.0020(11) -0.0096(12) -0.0073(12)
C313 0.0310(17) 0.0357(18) 0.0401(19) -0.0081(15) -0.0102(14) -0.0113(14)
C314 0.037(2) 0.063(3) 0.039(2) -0.0219(18) -0.0023(16) -0.0176(19)
C315 0.0306(18) 0.071(3) 0.0335(19) -0.0177(18) 0.0044(15) -0.0206(19)
C316 0.0246(15) 0.0384(18) 0.0321(17) -0.0074(13) -0.0013(13) -0.0131(14)
N321 0.0214(12) 0.0301(14) 0.0351(14) 0.0099(11) -0.0032(11) -0.0127(11)
N322 0.0197(12) 0.0233(12) 0.0314(13) 0.0052(10) -0.0018(10) -0.0096(10)
C323 0.0241(14) 0.0217(14) 0.0318(15) 0.0084(11) -0.0102(12) -0.0108(12)
C324 0.0331(17) 0.0316(16) 0.0391(18) 0.0120(13) -0.0152(14) -0.0201(14)
C325 0.0284(17) 0.0403(19) 0.045(2) 0.0169(15) -0.0127(14) -0.0216(15)
C326 0.0268(16) 0.0310(16) 0.0383(18) 0.0041(14) 0.0039(13) -0.0115(13)
C331 0.0261(15) 0.0299(16) 0.0328(16) 0.0036(13) 0.0029(12) -0.0142(13)
C332 0.0335(17) 0.0291(16) 0.0284(16) 0.0026(12) -0.0029(13) -0.0134(14)
C333 0.0365(18) 0.0282(16) 0.0310(17) 0.0029(13) -0.0014(14) -0.0116(14)
C334 0.0349(18) 0.0353(18) 0.0305(17) 0.0095(14) -0.0044(14) -0.0142(15)
C335 0.0403(19) 0.0419(19) 0.0284(16) -0.0005(14) 0.0040(14) -0.0213(16)
C336 0.0314(17) 0.0342(17) 0.0349(17) -0.0008(13) 0.0079(14) -0.0180(14)
C341 0.054(3) 0.059(3) 0.0314(19) -0.0024(17) -0.0022(17) -0.023(2)
C342 0.077(3) 0.069(3) 0.035(2) -0.015(2) 0.009(2) -0.028(3)
C343 0.061(3) 0.052(3) 0.051(3) -0.019(2) 0.021(2) -0.021(2)
C344 0.043(2) 0.038(2) 0.046(2) -0.0062(16) 0.0135(17) -0.0155(17)
C351 0.048(2) 0.047(2) 0.0316(18) 0.0038(16) -0.0071(16) -0.0179(19)
N352 0.063(3) 0.060(2) 0.048(2) 0.0129(18) -0.0200(19) -0.015(2)

loop_
_atom_type_symbol
_atom_type_description
_atom_type_scat_dispersion_real
_atom_type_scat_dispersion_imag
_atom_type_scat_source
C C 0.0033 0.0016 'International Tables Vol C Tables 4.2.6.8 and 6.1.1.4'
H H 0.0000 0.0000 'International Tables Vol C Tables 4.2.6.8 and 6.1.1.4'
B B 0.0013 0.0007 'International Tables Vol C Tables 4.2.6.8 and 6.1.1.4'
N N 0.0061 0.0033 'International Tables Vol C Tables 4.2.6.8 and 6.1.1.4'
F F 0.0171 0.0103 'International Tables Vol C Tables 4.2.6.8 and 6.1.1.4'
Ni Ni 0.3393 1.1124 'International Tables Vol C Tables 4.2.6.8 and 6.1.1.4'

loop_
_geom_angle_atom_site_label_1
_geom_angle_atom_site_label_2
_geom_angle_atom_site_label_3
_geom_angle
N211 Ni1 N111 176.41(10)
N211 Ni1 N311 87.23(10)
N111 Ni1 N311 93.90(10)
N211 Ni1 N322 91.49(10)
N111 Ni1 N322 92.08(10)
N311 Ni1 N322 78.34(10)
N211 Ni1 N222 78.94(10)
N111 Ni1 N222 97.62(10)
N311 Ni1 N222 90.74(10)
N322 Ni1 N222 165.88(10)
N211 Ni1 N122 101.25(10)
N111 Ni1 N122 77.69(10)
N311 Ni1 N122 171.48(10)
N322 Ni1 N122 100.38(10)
N222 Ni1 N122 91.73(10)
C116 N111 C112 118.1(3)
C116 N111 Ni1 126.2(2)
C112 N111 Ni1 115.6(2)
N111 C112 C113 122.5(3)
N111 C112 C123 114.7(3)
C113 C112 C123 122.8(3)
C114 C113 C112 118.4(3)
C114 C113 H113 120.8
C112 C113 H113 120.8
C115 C114 C113 119.4(3)
C115 C114 H114 120.3
C113 C114 H114 120.3
C114 C115 C116 118.9(3)
C114 C115 H115 120.5
C116 C115 H115 120.5
N111 C116 C115 122.5(3)
N111 C116 H116 118.7
C115 C116 H116 118.7
N122 N121 C125 111.2(3)
N122 N121 C126 121.6(3)
C125 N121 C126 127.1(3)
C123 N122 N121 104.9(2)
C123 N122 Ni1 113.1(2)
N121 N122 Ni1 141.3(2)
N122 C123 C124 111.6(3)
N122 C123 C112 117.8(3)
C124 C123 C112 130.6(3)
C125 C124 C123 104.7(3)
C125 C124 H124 127.6
C123 C124 H124 127.6
N121 C125 C124 107.6(3)
N121 C125 H125 126.2
C124 C125 H125 126.2
N121 C126 C131 113.0(3)
N121 C126 H12A 109.0
C131 C126 H12A 109.0
N121 C126 H12B 109.0
C131 C126 H12B 109.0
H12A C126 H12B 107.8
C132 C131 C136 120.3(3)
C132 C131 C126 121.3(3)
C136 C131 C126 118.4(3)
C131 C132 C133 121.3(3)
C131 C132 H132 119.3
C133 C132 H132 119.3
C134 C133 C132 119.8(3)
C134 C133 H133 120.1
C132 C133 H133 120.1
C133 C134 C135 121.4(3)
C133 C134 C151 119.8(3)
C135 C134 C151 118.8(3)
C141 C135 C136 119.6(3)
C141 C135 C134 122.1(3)
C136 C135 C134 118.3(3)
C144 C136 C135 118.3(3)
C144 C136 C131 122.9(3)
C135 C136 C131 118.8(3)
C142 C141 C135 120.5(3)
C142 C141 H141 119.8
C135 C141 H141 119.8
C141 C142 C143 120.4(3)
C141 C142 H142 119.8
C143 C142 H142 119.8
C144 C143 C142 120.4(4)
C144 C143 H143 119.8
C142 C143 H143 119.8
C143 C144 C136 120.9(3)
C143 C144 H144 119.6
C136 C144 H144 119.6
N152 C151 C134 178.2(4)
C216 N211 C212 118.2(3)
C216 N211 Ni1 126.7(2)
C212 N211 Ni1 114.1(2)
N211 C212 C213 122.2(3)
N211 C212 C223 115.4(3)
C213 C212 C223 122.4(3)
C214 C213 C212 118.4(3)
C214 C213 H213 120.8
C212 C213 H213 120.8
C215 C214 C213 119.9(3)
C215 C214 H214 120.1
C213 C214 H214 120.1
C214 C215 C216 118.4(3)
C214 C215 H215 120.8
C216 C215 H215 120.8
N211 C216 C215 122.9(3)
N211 C216 H216 118.6
C215 C216 H216 118.6
C225 N221 N222 110.7(3)
C225 N221 C226 126.2(3)
N222 N221 C226 123.1(3)
C223 N222 N221 105.2(2)
C223 N222 Ni1 112.0(2)
N221 N222 Ni1 141.8(2)
N222 C223 C224 111.1(3)
N222 C223 C212 118.7(3)
C224 C223 C212 130.1(3)
C225 C224 C223 104.6(3)
C225 C224 H224 127.7
C223 C224 H224 127.7
N221 C225 C224 108.4(3)
N221 C225 H225 125.8
C224 C225 H225 125.8
N221 C226 C231 114.4(3)
N221 C226 H22A 108.7
C231 C226 H22A 108.7
N221 C226 H22B 108.7
C231 C226 H22B 108.7
H22A C226 H22B 107.6
C232 C231 C236 120.2(3)
C232 C231 C226 120.8(3)
C236 C231 C226 118.9(3)
C231 C232 C233 121.1(4)
C231 C232 H232 119.5
C233 C232 H232 119.5
C234 C233 C232 120.5(4)
C234 C233 H233 119.8
C232 C233 H233 119.8
C233 C234 C251 119.5(4)
C233 C234 C235 120.6(3)
C251 C234 C235 119.8(4)
C241 C235 C236 119.4(3)
C241 C235 C234 122.1(3)
C236 C235 C234 118.5(3)
C244 C236 C235 118.3(3)
C244 C236 C231 122.7(3)
C235 C236 C231 119.0(3)
C242 C241 C235 120.4(3)
C242 C241 H241 119.8
C235 C241 H241 119.8
C241 C242 C243 120.7(4)
C241 C242 H242 119.6
C243 C242 H242 119.6
C244 C243 C242 120.0(4)
C244 C243 H243 120.0
C242 C243 H243 120.0
C243 C244 C236 121.1(3)
C243 C244 H244 119.5
C236 C244 H244 119.5
N252 C251 C234 179.5(6)
C316 N311 C312 117.9(3)
C316 N311 Ni1 127.1(2)
C312 N311 Ni1 115.0(2)
N311 C312 C313 122.6(3)
N311 C312 C323 114.9(3)
C313 C312 C323 122.6(3)
C314 C313 C312 118.6(3)
C314 C313 H313 120.7
C312 C313 H313 120.7
C313 C314 C315 119.6(3)
C313 C314 H314 120.2
C315 C314 H314 120.2
C316 C315 C314 118.6(4)
C316 C315 H315 120.7
C314 C315 H315 120.7
N311 C316 C315 122.7(3)
N311 C316 H316 118.7
C315 C316 H316 118.7
N322 N321 C325 111.0(3)
N322 N321 C326 120.3(3)
C325 N321 C326 127.5(3)
C323 N322 N321 105.1(3)
C323 N322 Ni1 113.4(2)
N321 N322 Ni1 140.7(2)
N322 C323 C324 111.1(3)
N322 C323 C312 118.1(3)
C324 C323 C312 130.7(3)
C325 C324 C323 104.9(3)
C325 C324 H324 127.6
C323 C324 H324 127.6
N321 C325 C324 107.9(3)
N321 C325 H325 126.1
C324 C325 H325 126.1
N321 C326 C331 112.2(3)
N321 C326 H32A 109.2
C331 C326 H32A 109.2
N321 C326 H32B 109.2
C331 C326 H32B 109.2
H32A C326 H32B 107.9
C332 C331 C336 120.1(3)
C332 C331 C326 121.1(3)
C336 C331 C326 118.8(3)
C331 C332 C333 120.8(3)
C331 C332 H332 119.6
C333 C332 H332 119.6
C334 C333 C332 120.3(3)
C334 C333 H333 119.9
C332 C333 H333 119.9
C333 C334 C335 121.1(3)
C333 C334 C351 119.4(3)
C335 C334 C351 119.4(3)
C341 C335 C336 119.6(4)
C341 C335 C334 121.9(4)
C336 C335 C334 118.4(3)
C335 C336 C344 118.4(3)
C335 C336 C331 119.3(3)
C344 C336 C331 122.4(3)
C342 C341 C335 120.3(4)
C342 C341 H341 119.8
C335 C341 H341 119.8
C341 C342 C343 119.8(4)
C341 C342 H342 120.1
C343 C342 H342 120.1
C344 C343 C342 122.2(4)
C344 C343 H343 118.9
C342 C343 H343 118.9
C343 C344 C336 119.7(4)
C343 C344 H344 120.2
C336 C344 H344 120.2
N352 C351 C334 177.8(5)
F15Y B11 F13Y 110.05(14)
F15Y B11 F14X 119.6(2)
F13Y B11 F14X 97.3(3)
F15Y B11 F14Y 109.77(14)
F13Y B11 F14Y 109.48(14)
F14X B11 F14Y 12.9(3)
F15Y B11 F12 109.63(14)
F13Y B11 F12 109.09(14)
F14X B11 F12 110.27(14)
F14Y B11 F12 108.81(14)
F15Y B11 F13X 97.1(3)
F13Y B11 F13X 14.3(3)
F14X B11 F13X 109.78(14)
F14Y B11 F13X 121.2(2)
F12 B11 F13X 109.48(13)
F15Y B11 F15X 12.9(3)
F13Y B11 F15X 121.0(2)
F14X B11 F15X 109.27(14)
F14Y B11 F15X 98.4(3)
F12 B11 F15X 109.14(13)
F13X B11 F15X 108.88(14)
F23X B21 F24Y 122.5(11)
F23X B21 F22Z 101.5(12)
F24Y B21 F22Z 106.2(14)
F23X B21 F25X 115.5(7)
F24Y B21 F25X 76.1(8)
F22Z B21 F25X 134.6(12)
F23X B21 F24Z 143.5(11)
F24Y B21 F24Z 62.8(12)
F22Z B21 F24Z 111.7(9)
F25X B21 F24Z 28.0(10)
F23X B21 F23Z 72.7(12)
F24Y B21 F23Z 50.6(13)
F22Z B21 F23Z 110.9(9)
F25X B21 F23Z 104.8(12)
F24Z B21 F23Z 107.6(9)
F23X B21 F22Y 115.2(12)
F24Y B21 F22Y 109.1(8)
F22Z B21 F22Y 22.6(13)
F25X B21 F22Y 112.5(11)
F24Z B21 F22Y 92.6(13)
F23Z B21 F22Y 130.8(14)
F23X B21 F22X 108.7(7)
F24Y B21 F22X 119.8(11)
F22Z B21 F22X 29.1(12)
F25X B21 F22X 109.7(8)
F24Z B21 F22X 94.1(12)
F23Z B21 F22X 139.9(12)
F22Y B21 F22X 11.5(12)
F23X B21 F25Z 42.8(11)
F24Y B21 F25Z 144.4(13)
F22Z B21 F25Z 108.7(9)
F25X B21 F25Z 84.4(11)
F24Z B21 F25Z 109.2(9)
F23Z B21 F25Z 108.7(9)
F22Y B21 F25Z 105.8(14)
F22X B21 F25Z 94.6(12)
F23X B21 F23Y 23.1(9)
F24Y B21 F23Y 108.8(8)
F22Z B21 F23Y 89.2(13)
F25X B21 F23Y 134.0(10)
F24Z B21 F23Y 158.8(13)
F23Z B21 F23Y 58.9(13)
F22Y B21 F23Y 108.6(8)
F22X B21 F23Y 106.6(12)
F25Z B21 F23Y 65.2(13)
F23X B21 F24X 112.7(7)
F24Y B21 F24X 29.4(8)
F22Z B21 F24X 82.4(12)
F25X B21 F24X 105.0(7)
F24Z B21 F24X 87.3(12)
F23Z B21 F24X 45.5(12)
F22Y B21 F24X 93.3(10)
F22X B21 F24X 104.7(7)
F25Z B21 F24X 153.7(12)
F23Y B21 F24X 91.9(9)
F23X B21 F25Y 89.6(9)
F24Y B21 F25Y 110.2(8)
F22Z B21 F25Y 127.5(13)
F25X B21 F25Y 35.1(7)
F24Z B21 F25Y 58.2(12)
F23Z B21 F25Y 121.3(13)
F22Y B21 F25Y 107.6(8)
F22X B21 F25Y 98.8(10)
F25Z B21 F25Y 50.9(12)
F23Y B21 F25Y 112.4(8)
F24X B21 F25Y 139.5(8)
F35Y B31 F34Y 109.73(15)
F35Y B31 F33X 127.0(4)
F34Y B31 F33X 88.7(6)
F35Y B31 F32 109.63(15)
F34Y B31 F32 109.45(15)
F33X B31 F32 109.75(15)
F35Y B31 F33Y 109.52(15)
F34Y B31 F33Y 109.34(15)
F33X B31 F33Y 22.4(6)
F32 B31 F33Y 109.16(15)
F35Y B31 F34X 88.7(5)
F34Y B31 F34X 23.2(6)
F33X B31 F34X 109.60(15)
F32 B31 F34X 109.67(15)
F33Y B31 F34X 127.7(4)
F35Y B31 F35X 22.4(6)
F34Y B31 F35X 127.6(4)
F33X B31 F35X 109.33(15)
F32 B31 F35X 109.46(15)
F33Y B31 F35X 89.3(6)
F34X B31 F35X 109.01(15)

loop_
_geom_bond_atom_site_label_1
_geom_bond_atom_site_label_2
_geom_bond_distance
Ni1 N211 2.099(3)
Ni1 N111 2.099(3)
Ni1 N311 2.106(3)
Ni1 N322 2.113(3)
Ni1 N222 2.123(2)
Ni1 N122 2.129(3)
N111 C116 1.339(4)
N111 C112 1.350(4)
C112 C113 1.388(4)
C112 C123 1.462(4)
C113 C114 1.386(5)
C113 H113 0.9500
C114 C115 1.375(5)
C114 H114 0.9500
C115 C116 1.387(5)
C115 H115 0.9500
C116 H116 0.9500
N121 N122 1.352(4)
N121 C125 1.361(4)
N121 C126 1.449(4)
N122 C123 1.341(4)
C123 C124 1.396(5)
C124 C125 1.369(5)
C124 H124 0.9500
C125 H125 0.9500
C126 C131 1.515(4)
C126 H12A 0.9900
C126 H12B 0.9900
C131 C132 1.367(5)
C131 C136 1.427(4)
C132 C133 1.404(5)
C132 H132 0.9500
C133 C134 1.362(5)
C133 H133 0.9500
C134 C135 1.432(5)
C134 C151 1.446(5)
C135 C141 1.409(5)
C135 C136 1.425(4)
C136 C144 1.415(5)
C141 C142 1.363(6)
C141 H141 0.9500
C142 C143 1.410(6)
C142 H142 0.9500
C143 C144 1.366(5)
C143 H143 0.9500
C144 H144 0.9500
C151 N152 1.137(5)
N211 C216 1.340(4)
N211 C212 1.351(4)
C212 C213 1.390(4)
C212 C223 1.459(5)
C213 C214 1.384(5)
C213 H213 0.9500
C214 C215 1.374(6)
C214 H214 0.9500
C215 C216 1.386(5)
C215 H215 0.9500
C216 H216 0.9500
N221 C225 1.356(4)
N221 N222 1.358(4)
N221 C226 1.446(4)
N222 C223 1.342(4)
C223 C224 1.406(4)
C224 C225 1.361(5)
C224 H224 0.9500
C225 H225 0.9500
C226 C231 1.514(4)
C226 H22A 0.9900
C226 H22B 0.9900
C231 C232 1.366(5)
C231 C236 1.428(5)
C232 C233 1.403(5)
C232 H232 0.9500
C233 C234 1.368(6)
C233 H233 0.9500
C234 C251 1.429(5)
C234 C235 1.431(6)
C235 C241 1.414(5)
C235 C236 1.426(5)
C236 C244 1.412(5)
C241 C242 1.365(6)
C241 H241 0.9500
C242 C243 1.406(6)
C242 H242 0.9500
C243 C244 1.375(5)
C243 H243 0.9500
C244 H244 0.9500
C251 N252 1.153(6)
N311 C316 1.338(4)
N311 C312 1.354(4)
C312 C313 1.383(5)
C312 C323 1.459(5)
C313 C314 1.367(6)
C313 H313 0.9500
C314 C315 1.387(6)
C314 H314 0.9500
C315 C316 1.379(5)
C315 H315 0.9500
C316 H316 0.9500
N321 N322 1.353(4)
N321 C325 1.354(5)
N321 C326 1.455(5)
N322 C323 1.343(4)
C323 C324 1.396(4)
C324 C325 1.366(6)
C324 H324 0.9500
C325 H325 0.9500
C326 C331 1.505(5)
C326 H32A 0.9900
C326 H32B 0.9900
C331 C332 1.376(5)
C331 C336 1.428(5)
C332 C333 1.402(5)
C332 H332 0.9500
C333 C334 1.369(5)
C333 H333 0.9500
C334 C335 1.426(5)
C334 C351 1.441(5)
C335 C341 1.413(5)
C335 C336 1.419(5)
C336 C344 1.423(5)
C341 C342 1.370(7)
C341 H341 0.9500
C342 C343 1.386(7)
C342 H342 0.9500
C343 C344 1.363(6)
C343 H343 0.9500
C344 H344 0.9500
C351 N352 1.142(5)
B11 F15Y 1.3747(19)
B11 F13Y 1.3811(19)
B11 F14X 1.3817(19)
B11 F14Y 1.3858(19)
B11 F12 1.3862(14)
B11 F13X 1.3883(19)
B11 F15X 1.3957(19)
B21 F23X 1.379(2)
B21 F24Y 1.379(2)
B21 F22Z 1.379(2)
B21 F25X 1.379(2)
B21 F24Z 1.380(2)
B21 F23Z 1.380(2)
B21 F22Y 1.381(2)
B21 F22X 1.381(2)
B21 F25Z 1.381(2)
B21 F23Y 1.382(2)
B21 F24X 1.383(2)
B21 F25Y 1.383(2)
B31 F35Y 1.377(2)
B31 F34Y 1.380(2)
B31 F33X 1.381(2)
B31 F32 1.3814(15)
B31 F33Y 1.383(2)
B31 F34X 1.385(2)
B31 F35X 1.388(2)

loop_
_geom_torsion_atom_site_label_1
_geom_torsion_atom_site_label_2
_geom_torsion_atom_site_label_3
_geom_torsion_atom_site_label_4
_geom_torsion
N211 Ni1 N111 C116 -113.8(16)
N311 Ni1 N111 C116 -5.5(3)
N322 Ni1 N111 C116 72.9(3)
N222 Ni1 N111 C116 -96.8(3)
N122 Ni1 N111 C116 173.1(3)
N211 Ni1 N111 C112 65.0(17)
N311 Ni1 N111 C112 173.2(2)
N322 Ni1 N111 C112 -108.3(2)
N222 Ni1 N111 C112 82.0(2)
N122 Ni1 N111 C112 -8.1(2)
C116 N111 C112 C113 3.1(4)
Ni1 N111 C112 C113 -175.8(2)
C116 N111 C112 C123 -175.6(3)
Ni1 N111 C112 C123 5.5(3)
N111 C112 C113 C114 -2.3(5)
C123 C112 C113 C114 176.3(3)
C112 C113 C114 C115 -0.4(5)
C113 C114 C115 C116 2.1(5)
C112 N111 C116 C115 -1.2(5)
Ni1 N111 C116 C115 177.5(2)
C114 C115 C116 N111 -1.4(5)
C125 N121 N122 C123 1.2(3)
C126 N121 N122 C123 176.5(3)
C125 N121 N122 Ni1 -167.5(3)
C126 N121 N122 Ni1 7.8(5)
N211 Ni1 N122 C123 -166.9(2)
N111 Ni1 N122 C123 9.6(2)
N311 Ni1 N122 C123 19.0(8)
N322 Ni1 N122 C123 99.5(2)
N222 Ni1 N122 C123 -87.8(2)
N211 Ni1 N122 N121 1.2(3)
N111 Ni1 N122 N121 177.7(3)
N311 Ni1 N122 N121 -173.0(5)
N322 Ni1 N122 N121 -92.5(3)
N222 Ni1 N122 N121 80.2(3)
N121 N122 C123 C124 -0.9(3)
Ni1 N122 C123 C124 171.5(2)
N121 N122 C123 C112 177.7(3)
Ni1 N122 C123 C112 -10.0(3)
N111 C112 C123 N122 3.2(4)
C113 C112 C123 N122 -175.5(3)
N111 C112 C123 C124 -178.6(3)
C113 C112 C123 C124 2.7(5)
N122 C123 C124 C125 0.2(4)
C112 C123 C124 C125 -178.1(3)
N122 N121 C125 C124 -1.0(4)
C126 N121 C125 C124 -176.0(3)
C123 C124 C125 N121 0.5(4)
N122 N121 C126 C131 -88.4(3)
C125 N121 C126 C131 86.1(4)
N121 C126 C131 C132 -13.2(4)
N121 C126 C131 C136 166.5(3)
C136 C131 C132 C133 -2.4(5)
C126 C131 C132 C133 177.3(3)
C131 C132 C133 C134 -0.2(6)
C132 C133 C134 C135 1.6(5)
C132 C133 C134 C151 -179.2(3)
C133 C134 C135 C141 179.6(3)
C151 C134 C135 C141 0.3(5)
C133 C134 C135 C136 -0.4(5)
C151 C134 C135 C136 -179.6(3)
C141 C135 C136 C144 -2.1(5)
C134 C135 C136 C144 177.8(3)
C141 C135 C136 C131 177.9(3)
C134 C135 C136 C131 -2.2(4)
C132 C131 C136 C144 -176.5(3)
C126 C131 C136 C144 3.8(5)
C132 C131 C136 C135 3.6(5)
C126 C131 C136 C135 -176.2(3)
C136 C135 C141 C142 1.3(5)
C134 C135 C141 C142 -178.6(3)
C135 C141 C142 C143 0.5(6)
C141 C142 C143 C144 -1.6(6)
C142 C143 C144 C136 0.8(6)
C135 C136 C144 C143 1.1(5)
C131 C136 C144 C143 -178.9(3)
C133 C134 C151 N152 -105(16)
C135 C134 C151 N152 74(16)
N111 Ni1 N211 C216 -165.7(15)
N311 Ni1 N211 C216 85.9(3)
N322 Ni1 N211 C216 7.6(3)
N222 Ni1 N211 C216 177.1(3)
N122 Ni1 N211 C216 -93.3(3)
N111 Ni1 N211 C212 25.8(17)
N311 Ni1 N211 C212 -82.6(2)
N322 Ni1 N211 C212 -160.8(2)
N222 Ni1 N211 C212 8.7(2)
N122 Ni1 N211 C212 98.3(2)
C216 N211 C212 C213 -0.8(5)
Ni1 N211 C212 C213 168.7(3)
C216 N211 C212 C223 -178.3(3)
Ni1 N211 C212 C223 -8.8(3)
N211 C212 C213 C214 0.4(5)
C223 C212 C213 C214 177.7(3)
C212 C213 C214 C215 0.4(6)
C213 C214 C215 C216 -0.8(6)
C212 N211 C216 C215 0.4(5)
Ni1 N211 C216 C215 -167.6(3)
C214 C215 C216 N211 0.4(6)
C225 N221 N222 C223 1.0(4)
C226 N221 N222 C223 -179.6(3)
C225 N221 N222 Ni1 167.5(3)
C226 N221 N222 Ni1 -13.2(5)
N211 Ni1 N222 C223 -7.1(2)
N111 Ni1 N222 C223 173.9(2)
N311 Ni1 N222 C223 79.9(2)
N322 Ni1 N222 C223 40.9(5)
N122 Ni1 N222 C223 -108.2(2)
N211 Ni1 N222 N221 -173.0(3)
N111 Ni1 N222 N221 8.1(3)
N311 Ni1 N222 N221 -86.0(3)
N322 Ni1 N222 N221 -124.9(4)
N122 Ni1 N222 N221 85.9(3)
N221 N222 C223 C224 -0.7(4)
Ni1 N222 C223 C224 -171.7(2)
N221 N222 C223 C212 175.9(3)
Ni1 N222 C223 C212 4.9(3)
N211 C212 C223 N222 2.6(4)
C213 C212 C223 N222 -174.9(3)
N211 C212 C223 C224 178.4(3)
C213 C212 C223 C224 0.9(5)
N222 C223 C224 C225 0.2(4)
C212 C223 C224 C225 -175.9(3)
N222 N221 C225 C224 -1.0(4)
C226 N221 C225 C224 179.7(3)
C223 C224 C225 N221 0.5(4)
C225 N221 C226 C231 83.5(4)
N222 N221 C226 C231 -95.8(3)
N221 C226 C231 C232 5.5(4)
N221 C226 C231 C236 -173.4(3)
C236 C231 C232 C233 -2.2(6)
C226 C231 C232 C233 179.0(4)
C231 C232 C233 C234 1.6(7)
C232 C233 C234 C251 -179.6(4)
C232 C233 C234 C235 1.2(7)
C233 C234 C235 C241 176.3(4)
C251 C234 C235 C241 -3.0(6)
C233 C234 C235 C236 -3.3(6)
C251 C234 C235 C236 177.5(4)
C241 C235 C236 C244 1.9(5)
C234 C235 C236 C244 -178.5(3)
C241 C235 C236 C231 -176.9(3)
C234 C235 C236 C231 2.7(5)
C232 C231 C236 C244 -178.8(3)
C226 C231 C236 C244 0.1(5)
C232 C231 C236 C235 0.0(5)
C226 C231 C236 C235 178.8(3)
C236 C235 C241 C242 -0.7(6)
C234 C235 C241 C242 179.8(4)
C235 C241 C242 C243 -0.9(6)
C241 C242 C243 C244 1.3(6)
C242 C243 C244 C236 0.0(6)
C235 C236 C244 C243 -1.5(5)
C231 C236 C244 C243 177.2(3)
C233 C234 C251 N252 89(98)
C235 C234 C251 N252 -91(98)
N211 Ni1 N311 C316 89.9(3)
N111 Ni1 N311 C316 -86.7(3)
N322 Ni1 N311 C316 -178.1(3)
N222 Ni1 N311 C316 11.0(3)
N122 Ni1 N311 C316 -95.9(7)
N211 Ni1 N311 C312 -91.8(2)
N111 Ni1 N311 C312 91.6(2)
N322 Ni1 N311 C312 0.3(2)
N222 Ni1 N311 C312 -170.7(2)
N122 Ni1 N311 C312 82.5(7)
C316 N311 C312 C313 1.0(5)
Ni1 N311 C312 C313 -177.5(3)
C316 N311 C312 C323 -179.4(3)
Ni1 N311 C312 C323 2.1(3)
N311 C312 C313 C314 -0.2(5)
C323 C312 C313 C314 -179.8(3)
C312 C313 C314 C315 -0.7(6)
C313 C314 C315 C316 0.9(7)
C312 N311 C316 C315 -0.8(5)
Ni1 N311 C316 C315 177.5(3)
C314 C315 C316 N311 -0.2(6)
C325 N321 N322 C323 0.8(3)
C326 N321 N322 C323 169.1(3)
C325 N321 N322 Ni1 169.3(3)
C326 N321 N322 Ni1 -22.3(5)
N211 Ni1 N322 C323 84.0(2)
N111 Ni1 N322 C323 -96.4(2)
N311 Ni1 N322 C323 -2.8(2)
N222 Ni1 N322 C323 37.1(5)
N122 Ni1 N322 C323 -174.2(2)
N211 Ni1 N322 N321 -83.9(3)
N111 Ni1 N322 N321 95.6(3)
N311 Ni1 N322 N321 -170.8(3)
N222 Ni1 N322 N321 -130.8(4)
N122 Ni1 N322 N321 17.8(3)
N321 N322 C323 C324 -0.5(3)
Ni1 N322 C323 C324 -172.7(2)
N321 N322 C323 C312 177.1(2)
Ni1 N322 C323 C312 4.9(3)
N311 C312 C323 N322 -4.8(4)
C313 C312 C323 N322 174.9(3)
N311 C312 C323 C324 172.3(3)
C313 C312 C323 C324 -8.1(5)
N322 C323 C324 C325 0.1(4)
C312 C323 C324 C325 -177.1(3)
N322 N321 C325 C324 -0.7(4)
C326 N321 C325 C324 -168.1(3)
C323 C324 C325 N321 0.4(4)
N322 N321 C326 C331 -73.0(4)
C325 N321 C326 C331 93.3(4)
N321 C326 C331 C332 -9.1(4)
N321 C326 C331 C336 169.3(3)
C336 C331 C332 C333 -1.8(5)
C326 C331 C332 C333 176.5(3)
C331 C332 C333 C334 -1.0(5)
C332 C333 C334 C335 2.4(5)
C332 C333 C334 C351 -174.2(3)
C333 C334 C335 C341 179.5(4)
C351 C334 C335 C341 -3.9(6)
C333 C334 C335 C336 -0.9(5)
C351 C334 C335 C336 175.7(3)
C341 C335 C336 C344 -1.4(5)
C334 C335 C336 C344 178.9(3)
C341 C335 C336 C331 177.7(3)
C334 C335 C336 C331 -1.9(5)
C332 C331 C336 C335 3.3(5)
C326 C331 C336 C335 -175.1(3)
C332 C331 C336 C344 -177.6(3)
C326 C331 C336 C344 4.0(5)
C336 C335 C341 C342 0.7(6)
C334 C335 C341 C342 -179.6(4)
C335 C341 C342 C343 0.1(8)
C341 C342 C343 C344 -0.3(8)
C342 C343 C344 C336 -0.5(7)
C335 C336 C344 C343 1.3(6)
C331 C336 C344 C343 -177.8(4)
C333 C334 C351 N352 93(13)
C335 C334 C351 N352 -84(13)
